data_1514225
loop_
_publ_author_name
'Brachtel, G.'
'Hoppe, R.'

_publ_section_title
;
 Die Koordinationszahl 5 bei Mn(III): Na4 Mn2 O5
;
_journal_coden_ASTM ZAACAB
_journal_name_full
;
 Zeitschrift fuer Anorganische und Allgemeine Chemie
;
_journal_page_first 130
_journal_page_last 136
_journal_paper_doi 10.1002/zaac.19804680116
_journal_volume 468
_journal_year 1980
_chemical_formula_structural 'Na4 Mn2 O5'
_chemical_formula_sum 'Mn2 Na4 O5'
_chemical_name_systematic
;
Sodium Phyllo-pentaoxodimanganate(III)
;
_space_group_IT_number 70
_symmetry_Int_Tables_number 70
_symmetry_space_group_name_Hall 'F 2 2 -1d'
_symmetry_space_group_name_H-M 'F d d d :1'
_audit_creation_date 1980/12/31
_audit_update_record 1999/05/18
_cell_angle_alpha 90.
_cell_angle_beta 90.
_cell_angle_gamma 90.
_cell_formula_units_Z 8
_cell_length_a 5.721
_cell_length_b 9.425
_cell_length_c 19.67
_cell_volume 1060.615
_refine_ls_R_factor_all 0.018
_cod_data_source_file 'data_Na4Mn2O5melanie.cif'
_cod_data_source_block /var/www/cod/tmp/uploads/1396616709.53-D290F29E9218B844.cif
_cod_original_cell_volume 1060.61
_cod_original_sg_symbol_H-M 'F d d d S'
_cod_database_code 1514225

loop_
_symmetry_equiv_pos_site_id
_symmetry_equiv_pos_as_xyz
1 'x+1/4, y+1/4, -z+1/4'
2 '-x+1/4, y+1/4, z+1/4'
3 '-x, -y, z'
4 'x, -y, -z'
5 'x+1/4, -y+1/4, z+1/4'
6 '-x+1/4, -y+1/4, -z+1/4'
7 '-x, y, -z'
8 'x, y, z'
9 'x+1/4, y+3/4, -z+3/4'
10 'x+3/4, y+1/4, -z+3/4'
11 'x+3/4, y+3/4, -z+1/4'
12 '-x+1/4, y+3/4, z+3/4'
13 '-x+3/4, y+1/4, z+3/4'
14 '-x+3/4, y+3/4, z+1/4'
15 '-x, -y+1/2, z+1/2'
16 '-x+1/2, -y, z+1/2'
17 '-x+1/2, -y+1/2, z'
18 'x, -y+1/2, -z+1/2'
19 'x+1/2, -y, -z+1/2'
20 'x+1/2, -y+1/2, -z'
21 'x+1/4, -y+3/4, z+3/4'
22 'x+3/4, -y+1/4, z+3/4'
23 'x+3/4, -y+3/4, z+1/4'
24 '-x+1/4, -y+3/4, -z+3/4'
25 '-x+3/4, -y+1/4, -z+3/4'
26 '-x+3/4, -y+3/4, -z+1/4'
27 '-x, y+1/2, -z+1/2'
28 '-x+1/2, y, -z+1/2'
29 '-x+1/2, y+1/2, -z'
30 'x, y+1/2, z+1/2'
31 'x+1/2, y, z+1/2'
32 'x+1/2, y+1/2, z'

loop_
_atom_site_aniso_label
_atom_site_aniso_type_symbol
_atom_site_aniso_U_11
_atom_site_aniso_U_22
_atom_site_aniso_U_33
_atom_site_aniso_U_12
_atom_site_aniso_U_13
_atom_site_aniso_U_23
Na1 Na1+ 0.0108(6) 0.0126(6) 0.0089(4) -.0103(40) -.0023(4) -.0001(3)
Mn1 Mn3+ 0.0048(5) 0.0065(3) 0.0030(2) 0 -.0001(3) 0
O1 O2- 0.0092(7) 0.0128(10) 0.0056(8) 0.0098(63) 0 0
O2 O2- 0.0094(7) 0.0125(10) 0.0063(9) 0.0093(63) 0 0
O3 O2- 0.0075(8) 0.0078(12) 0.0071(12) 0 0 0

loop_
_atom_site_label
_atom_site_type_symbol
_atom_site_symmetry_multiplicity
_atom_site_Wyckoff_symbol
_atom_site_fract_x
_atom_site_fract_y
_atom_site_fract_z
_atom_site_occupancy
_atom_site_attached_hydrogens
Na1 Na1+ 32 h 0.0032(2) 0.2504(1) 0.15968(5) 1. 0
Mn1 Mn3+ 16 f 0 0.21945(5) 0 1. 0
O1 O2- 16 g 0 0 0.6840(1) 1. 0
O2 O2- 16 g 0 0 0.1849(1) 1. 0
O3 O2- 8 a 0 0 0 1. 0

loop_
_atom_type_symbol
_atom_type_oxidation_number
Mn3+ 3
Na1+ 1
O2- -2
